data_4342420
loop_
_publ_author_name
'Nguyen, Van Ha'
'Khoo, Rebecca Shu Hui'
'Yip, John H. K.'

_publ_section_title
;
 Ir(2-Phenylpyridine)2(benzene-1,2-dithiolate) Anion as a
 Diastereoselective Metalloligand and Nucleophile: Stereoelectronic
 Effect, Spectroscopy, and Computational Study of the Methylated and
 Aurated Complexes and their Oxygenation Products.
;
_journal_issue 5
_journal_name_full 'Inorganic chemistry'
_journal_page_first 2264
_journal_paper_doi 10.1021/ic502875y
_journal_volume 54
_journal_year 2015
_chemical_formula_sum 'C66 H52 Au2 Cl2 F3 Ir N2 O3 P2 S3'
_chemical_formula_weight 1793.25
_chemical_name_systematic
; 
 ? 
;
_space_group_crystal_system triclinic
_space_group_IT_number 2
_space_group_name_Hall '-P 1'
_space_group_name_H-M_alt 'P -1'
_symmetry_space_group_name_Hall '-P 1'
_symmetry_space_group_name_H-M 'P -1'
_atom_sites_solution_hydrogens geom
_audit_creation_method SHELXL-2013
_cell_angle_alpha 94.876(17)
_cell_angle_beta 102.427(16)
_cell_angle_gamma 115.538(15)
_cell_formula_units_Z 2
_cell_length_a 13.214(11)
_cell_length_b 13.935(11)
_cell_length_c 19.374(16)
_cell_measurement_reflns_used 980
_cell_measurement_temperature 100(2)
_cell_measurement_theta_max 27.27
_cell_measurement_theta_min 2.41
_cell_volume 3079(4)
_computing_cell_refinement 'Bruker SMART'
_computing_data_collection 'Bruker SMART'
_computing_data_reduction 'Bruker SAINT'
_computing_molecular_graphics 'Bruker SHELXTL'
_computing_publication_material 'Bruker SHELXTL'
_computing_structure_refinement 'SHELXL-2013 (Sheldrick, 2013)'
_computing_structure_solution 'Bruker SHELXTL'
_diffrn_ambient_temperature 100(2)
_diffrn_measured_fraction_theta_full 1.000
_diffrn_measured_fraction_theta_max 0.997
_diffrn_measurement_device_type 'CCD area detector'
_diffrn_measurement_method 'phi and omega scans'
_diffrn_radiation_type MoK\a
_diffrn_radiation_wavelength 0.71073
_diffrn_reflns_av_R_equivalents 0.0496
_diffrn_reflns_av_unetI/netI 0.0544
_diffrn_reflns_Laue_measured_fraction_full 1.000
_diffrn_reflns_Laue_measured_fraction_max 0.997
_diffrn_reflns_limit_h_max 17
_diffrn_reflns_limit_h_min -17
_diffrn_reflns_limit_k_max 18
_diffrn_reflns_limit_k_min -18
_diffrn_reflns_limit_l_max 25
_diffrn_reflns_limit_l_min -25
_diffrn_reflns_number 40206
_diffrn_reflns_point_group_measured_fraction_full 1.000
_diffrn_reflns_point_group_measured_fraction_max 0.997
_diffrn_reflns_theta_full 25.242
_diffrn_reflns_theta_max 27.498
_diffrn_reflns_theta_min 1.654
_exptl_absorpt_coefficient_mu 7.208
_exptl_absorpt_correction_T_max 0.7456
_exptl_absorpt_correction_T_min 0.3340
_exptl_absorpt_correction_type multi-scan
_exptl_absorpt_process_details 'Sadabs, (Sheldrick 2008)'
_exptl_crystal_colour YELLOW
_exptl_crystal_density_diffrn 1.934
_exptl_crystal_density_meas ?
_exptl_crystal_description ROD
_exptl_crystal_F_000 1720
_exptl_crystal_size_max 0.560
_exptl_crystal_size_mid 0.240
_exptl_crystal_size_min 0.100
_refine_diff_density_max 2.415
_refine_diff_density_min -1.042
_refine_diff_density_rms 0.174
_refine_ls_extinction_method none
_refine_ls_goodness_of_fit_ref 1.031
_refine_ls_hydrogen_treatment constr
_refine_ls_matrix_type full
_refine_ls_number_parameters 757
_refine_ls_number_reflns 14092
_refine_ls_number_restraints 0
_refine_ls_restrained_S_all 1.031
_refine_ls_R_factor_all 0.0366
_refine_ls_R_factor_gt 0.0322
_refine_ls_shift/su_max 0.002
_refine_ls_shift/su_mean 0.000
_refine_ls_structure_factor_coef Fsqd
_refine_ls_weighting_details 'w=1/[\s^2^(Fo^2^)+(0.0288P)^2^+4.4116P] where P=(Fo^2^+2Fc^2^)/3'
_refine_ls_weighting_scheme calc
_refine_ls_wR_factor_gt 0.0780
_refine_ls_wR_factor_ref 0.0800
_reflns_Friedel_coverage 0.000
_reflns_number_gt 12694
_reflns_number_total 14092
_reflns_threshold_expression 'I > 2\s(I)'
_cod_data_source_file ic502875y_si_006.cif
_cod_data_source_block D581_4
_cod_depositor_comments
;
The following automatic conversions were performed:

'_exptl_absorpt_correction_type' value 'Multi-scan' changed to
'multi-scan' according to
/usr/data/users/saulius/crontab/automatic-downloads/rss-feeds/ACS/lib/dictionaries/cif_core.dic
dictionary named 'cif_core.dic' version 2.4.2 from 2011-04-26.

'_exptl_crystal_density_meas' value 'Not Measured' was changed to '?'
- the value is perceived as not measured.

Automatic conversion script
Id: cif_fix_values 3008 2015-01-20 13:52:24Z robertas 

 Adding full bibliography for 4342419--4342424.cif.
;
_cod_database_code 4342420
_shelx_space_group_comment
; 
The symmetry employed for this shelxl refinement is uniquely defined 
by the following loop, which should always be used as a source of 
symmetry information in preference to the above space-group names. 
They are only intended as comments. 
;
_shelx_estimated_absorpt_t_min 0.107
_shelx_estimated_absorpt_t_max 0.533
_shelxl_version_number 2013-3

loop_
_space_group_symop_operation_xyz
'x, y, z'
'-x, -y, -z'

loop_
_atom_site_label
_atom_site_type_symbol
_atom_site_fract_x
_atom_site_fract_y
_atom_site_fract_z
_atom_site_U_iso_or_equiv
_atom_site_adp_type
_atom_site_occupancy
_atom_site_site_symmetry_order
_atom_site_calc_flag
_atom_site_refinement_flags_posn
_atom_site_refinement_flags_adp
Ir1 Ir 0.73466(2) 0.24283(2) 0.48915(2) 0.01085(5) Uani 1 1 d . .
Au1 Au 0.62257(2) 0.05070(2) 0.29948(2) 0.01515(5) Uani 1 1 d . .
Au2 Au 0.98718(2) 0.26022(2) 0.64591(2) 0.01566(5) Uani 1 1 d . .
P1 P 0.56863(10) 0.02772(9) 0.17816(6) 0.0149(2) Uani 1 1 d . .
P2 P 1.04550(10) 0.26838(9) 0.76625(6) 0.0150(2) Uani 1 1 d . .
S1 S 0.68632(9) 0.06643(9) 0.42325(6) 0.0138(2) Uani 1 1 d . .
S2 S 0.93329(9) 0.26821(9) 0.52510(6) 0.0137(2) Uani 1 1 d . .
N1 N 0.7516(3) 0.3070(3) 0.39796(19) 0.0154(7) Uani 1 1 d . .
N2 N 0.7040(3) 0.1899(3) 0.58221(19) 0.0132(7) Uani 1 1 d . .
C1 C 0.5725(4) 0.2298(3) 0.4520(2) 0.0142(8) Uani 1 1 d . .
C2 C 0.4817(4) 0.1940(4) 0.4848(2) 0.0179(9) Uani 1 1 d . .
H2 H 0.4909 0.1668 0.5278 0.021 Uiso 1 1 calc R U
C3 C 0.3775(4) 0.1976(4) 0.4550(3) 0.0246(10) Uani 1 1 d . .
H3 H 0.3172 0.1740 0.4783 0.029 Uiso 1 1 calc R U
C4 C 0.3617(4) 0.2352(4) 0.3922(3) 0.0273(11) Uani 1 1 d . .
H4 H 0.2908 0.2379 0.3728 0.033 Uiso 1 1 calc R U
C5 C 0.4482(4) 0.2691(4) 0.3571(3) 0.0231(10) Uani 1 1 d . .
H5 H 0.4364 0.2935 0.3131 0.028 Uiso 1 1 calc R U
C6 C 0.5538(4) 0.2671(4) 0.3875(2) 0.0179(9) Uani 1 1 d . .
C7 C 0.6539(4) 0.3079(3) 0.3572(2) 0.0159(9) Uani 1 1 d . .
C8 C 0.6556(4) 0.3469(4) 0.2932(2) 0.0214(10) Uani 1 1 d . .
H8 H 0.5876 0.3475 0.2649 0.026 Uiso 1 1 calc R U
C9 C 0.7560(5) 0.3847(4) 0.2710(3) 0.0253(11) Uani 1 1 d . .
H9 H 0.7570 0.4102 0.2271 0.030 Uiso 1 1 calc R U
C10 C 0.8550(4) 0.3851(4) 0.3131(2) 0.0226(10) Uani 1 1 d . .
H10 H 0.9254 0.4123 0.2993 0.027 Uiso 1 1 calc R U
C11 C 0.8491(4) 0.3451(4) 0.3760(2) 0.0206(10) Uani 1 1 d . .
H11 H 0.9168 0.3446 0.4048 0.025 Uiso 1 1 calc R U
C12 C 0.7769(4) 0.3857(3) 0.5527(2) 0.0144(8) Uani 1 1 d . .
C13 C 0.8219(4) 0.4897(4) 0.5359(2) 0.0181(9) Uani 1 1 d . .
H13 H 0.8382 0.4986 0.4908 0.022 Uiso 1 1 calc R U
C14 C 0.8427(4) 0.5791(4) 0.5848(2) 0.0199(9) Uani 1 1 d . .
H14 H 0.8725 0.6487 0.5726 0.024 Uiso 1 1 calc R U
C15 C 0.8208(4) 0.5689(4) 0.6512(3) 0.0219(10) Uani 1 1 d . .
H15 H 0.8347 0.6307 0.6841 0.026 Uiso 1 1 calc R U
C16 C 0.7783(4) 0.4674(4) 0.6692(2) 0.0189(9) Uani 1 1 d . .
H16 H 0.7637 0.4598 0.7149 0.023 Uiso 1 1 calc R U
C17 C 0.7567(3) 0.3760(3) 0.6205(2) 0.0140(8) Uani 1 1 d . .
C18 C 0.7172(3) 0.2673(3) 0.6366(2) 0.0130(8) Uani 1 1 d . .
C19 C 0.6975(4) 0.2389(4) 0.7018(2) 0.0171(9) Uani 1 1 d . .
H19 H 0.7056 0.2921 0.7396 0.021 Uiso 1 1 calc R U
C20 C 0.6666(4) 0.1344(4) 0.7113(2) 0.0176(9) Uani 1 1 d . .
H20 H 0.6548 0.1155 0.7559 0.021 Uiso 1 1 calc R U
C21 C 0.6529(4) 0.0567(4) 0.6556(2) 0.0187(9) Uani 1 1 d . .
H21 H 0.6309 -0.0161 0.6612 0.022 Uiso 1 1 calc R U
C22 C 0.6717(4) 0.0871(3) 0.5921(2) 0.0152(8) Uani 1 1 d . .
H22 H 0.6615 0.0338 0.5537 0.018 Uiso 1 1 calc R U
C23 C 0.8247(4) 0.0681(4) 0.4288(2) 0.0159(9) Uani 1 1 d . .
C24 C 0.8267(4) -0.0180(4) 0.3869(2) 0.0201(9) Uani 1 1 d . .
H24 H 0.7557 -0.0765 0.3573 0.024 Uiso 1 1 calc R U
C25 C 0.9318(4) -0.0180(4) 0.3887(3) 0.0256(11) Uani 1 1 d . .
H25 H 0.9329 -0.0754 0.3592 0.031 Uiso 1 1 calc R U
C26 C 1.0356(4) 0.0652(4) 0.4333(3) 0.0257(11) Uani 1 1 d . .
H26 H 1.1074 0.0640 0.4348 0.031 Uiso 1 1 calc R U
C27 C 1.0349(4) 0.1500(4) 0.4757(3) 0.0225(10) Uani 1 1 d . .
H27 H 1.1063 0.2072 0.5058 0.027 Uiso 1 1 calc R U
C28 C 0.9290(4) 0.1516(4) 0.4741(2) 0.0155(9) Uani 1 1 d . .
C1A C 0.4257(4) 0.0197(4) 0.1402(2) 0.0163(9) Uani 1 1 d . .
C2A C 0.3928(4) 0.0849(4) 0.1764(3) 0.0234(10) Uani 1 1 d . .
H2A H 0.4426 0.1308 0.2216 0.028 Uiso 1 1 calc R U
C3A C 0.2860(4) 0.0840(4) 0.1470(3) 0.0279(11) Uani 1 1 d . .
H3A H 0.2636 0.1301 0.1716 0.034 Uiso 1 1 calc R U
C4A C 0.2124(4) 0.0146(4) 0.0810(3) 0.0252(11) Uani 1 1 d . .
H4A H 0.1395 0.0133 0.0607 0.030 Uiso 1 1 calc R U
C5A C 0.2455(4) -0.0510(4) 0.0457(3) 0.0258(11) Uani 1 1 d . .
H5A H 0.1948 -0.0988 0.0013 0.031 Uiso 1 1 calc R U
C6A C 0.3526(4) -0.0487(4) 0.0740(2) 0.0189(9) Uani 1 1 d . .
H6A H 0.3760 -0.0933 0.0486 0.023 Uiso 1 1 calc R U
C1B C 0.6697(4) 0.1363(3) 0.1449(2) 0.0146(8) Uani 1 1 d . .
C2B C 0.6312(4) 0.1865(4) 0.0932(2) 0.0190(9) Uani 1 1 d . .
H2B H 0.5501 0.1645 0.0751 0.023 Uiso 1 1 calc R U
C3B C 0.7114(4) 0.2686(4) 0.0684(3) 0.0237(10) Uani 1 1 d . .
H3B H 0.6851 0.3023 0.0331 0.028 Uiso 1 1 calc R U
C4B C 0.8292(4) 0.3011(4) 0.0949(3) 0.0255(11) Uani 1 1 d . .
H4B H 0.8835 0.3569 0.0775 0.031 Uiso 1 1 calc R U
C5B C 0.8694(4) 0.2533(4) 0.1468(3) 0.0266(11) Uani 1 1 d . .
H5B H 0.9507 0.2766 0.1652 0.032 Uiso 1 1 calc R U
C6B C 0.7888(4) 0.1702(4) 0.1719(3) 0.0217(10) Uani 1 1 d . .
H6B H 0.8155 0.1370 0.2073 0.026 Uiso 1 1 calc R U
C1C C 0.5616(4) -0.0967(3) 0.1354(2) 0.0165(9) Uani 1 1 d . .
C2C C 0.6050(4) -0.1015(4) 0.0765(2) 0.0187(9) Uani 1 1 d . .
H2C H 0.6384 -0.0384 0.0570 0.022 Uiso 1 1 calc R U
C3C C 0.5995(4) -0.1983(4) 0.0461(3) 0.0228(10) Uani 1 1 d . .
H3C H 0.6293 -0.2010 0.0059 0.027 Uiso 1 1 calc R U
C4C C 0.5517(4) -0.2894(4) 0.0735(3) 0.0257(11) Uani 1 1 d . .
H4C H 0.5486 -0.3550 0.0525 0.031 Uiso 1 1 calc R U
C5C C 0.5071(4) -0.2866(4) 0.1326(3) 0.0273(11) Uani 1 1 d . .
H5C H 0.4734 -0.3502 0.1515 0.033 Uiso 1 1 calc R U
C6C C 0.5125(4) -0.1902(4) 0.1635(3) 0.0246(10) Uani 1 1 d . .
H6C H 0.4828 -0.1877 0.2037 0.030 Uiso 1 1 calc R U
C1D C 0.9682(4) 0.3150(4) 0.8165(2) 0.0163(9) Uani 1 1 d . .
C2D C 0.9653(4) 0.4116(4) 0.8055(2) 0.0191(9) Uani 1 1 d . .
H2D H 1.0009 0.4491 0.7718 0.023 Uiso 1 1 calc R U
C3D C 0.9106(4) 0.4527(4) 0.8436(3) 0.0213(10) Uani 1 1 d . .
H3D H 0.9084 0.5182 0.8358 0.026 Uiso 1 1 calc R U
C4D C 0.8591(4) 0.3986(4) 0.8932(3) 0.0261(11) Uani 1 1 d . .
H4D H 0.8229 0.4275 0.9201 0.031 Uiso 1 1 calc R U
C5D C 0.8607(5) 0.3028(4) 0.9035(3) 0.0293(11) Uani 1 1 d . .
H5D H 0.8240 0.2651 0.9369 0.035 Uiso 1 1 calc R U
C6D C 0.9153(4) 0.2602(4) 0.8656(2) 0.0217(10) Uani 1 1 d . .
H6D H 0.9163 0.1942 0.8733 0.026 Uiso 1 1 calc R U
C1E C 1.1974(4) 0.3676(3) 0.8065(2) 0.0158(9) Uani 1 1 d . .
C2E C 1.2344(4) 0.4277(4) 0.8765(2) 0.0208(9) Uani 1 1 d . .
H2E H 1.1807 0.4153 0.9044 0.025 Uiso 1 1 calc R U
C3E C 1.3490(4) 0.5052(4) 0.9047(3) 0.0250(10) Uani 1 1 d . .
H3E H 1.3738 0.5464 0.9522 0.030 Uiso 1 1 calc R U
C4E C 1.4286(4) 0.5239(4) 0.8651(3) 0.0267(11) Uani 1 1 d . .
H4E H 1.5073 0.5781 0.8851 0.032 Uiso 1 1 calc R U
C5E C 1.3931(4) 0.4633(4) 0.7963(3) 0.0253(10) Uani 1 1 d . .
H5E H 1.4479 0.4753 0.7692 0.030 Uiso 1 1 calc R U
C6E C 1.2788(4) 0.3857(4) 0.7669(3) 0.0212(10) Uani 1 1 d . .
H6E H 1.2550 0.3442 0.7196 0.025 Uiso 1 1 calc R U
C1F C 1.0292(4) 0.1406(4) 0.7902(2) 0.0182(9) Uani 1 1 d . .
C2F C 0.9370(4) 0.0433(4) 0.7468(3) 0.0219(10) Uani 1 1 d . .
H2F H 0.8844 0.0444 0.7052 0.026 Uiso 1 1 calc R U
C3F C 0.9235(5) -0.0547(4) 0.7655(3) 0.0314(12) Uani 1 1 d . .
H3F H 0.8625 -0.1210 0.7358 0.038 Uiso 1 1 calc R U
C4F C 0.9983(5) -0.0564(4) 0.8271(3) 0.0329(12) Uani 1 1 d . .
H4F H 0.9875 -0.1238 0.8398 0.039 Uiso 1 1 calc R U
C5F C 1.0871(4) 0.0380(4) 0.8695(3) 0.0339(13) Uani 1 1 d . .
H5F H 1.1377 0.0358 0.9117 0.041 Uiso 1 1 calc R U
C6F C 1.1046(4) 0.1378(4) 0.8517(3) 0.0283(11) Uani 1 1 d . .
H6F H 1.1673 0.2033 0.8813 0.034 Uiso 1 1 calc R U
C29 C 0.1979(5) 0.3162(5) 0.0663(3) 0.0327(12) Uani 1 1 d . .
S3 S 0.25714(10) 0.37057(10) 0.16294(7) 0.0234(2) Uani 1 1 d . .
O1 O 0.3098(3) 0.4857(3) 0.1679(2) 0.0378(9) Uani 1 1 d . .
O2 O 0.1527(3) 0.3261(3) 0.1861(2) 0.0385(10) Uani 1 1 d . .
O3 O 0.3375(3) 0.3283(3) 0.1863(2) 0.0348(9) Uani 1 1 d . .
F1 F 0.1231(3) 0.3506(3) 0.03504(19) 0.0484(9) Uani 1 1 d . .
F2 F 0.2820(3) 0.3463(4) 0.03250(19) 0.0631(12) Uani 1 1 d . .
F3 F 0.1416(4) 0.2079(3) 0.05070(18) 0.0541(10) Uani 1 1 d . .
C1S C 0.4945(6) 0.4164(5) 0.6088(5) 0.063(2) Uani 1 1 d . .
H1S1 H 0.5309 0.4018 0.5724 0.076 Uiso 1 1 calc R U
H1S2 H 0.5534 0.4842 0.6433 0.076 Uiso 1 1 calc R U
Cl1 Cl 0.37374(17) 0.43488(16) 0.56535(16) 0.0957(9) Uani 1 1 d . .
Cl2 Cl 0.45486(15) 0.30952(16) 0.65511(10) 0.0580(5) Uani 1 1 d . .

loop_
_atom_site_aniso_label
_atom_site_aniso_U_11
_atom_site_aniso_U_22
_atom_site_aniso_U_33
_atom_site_aniso_U_23
_atom_site_aniso_U_13
_atom_site_aniso_U_12
Ir1 0.01225(8) 0.01265(8) 0.00844(8) 0.00355(6) 0.00359(6) 0.00587(6)
Au1 0.01662(9) 0.01740(9) 0.01056(8) 0.00226(6) 0.00329(6) 0.00743(7)
Au2 0.01502(8) 0.01963(9) 0.01201(8) 0.00346(7) 0.00239(6) 0.00832(7)
P1 0.0172(5) 0.0154(5) 0.0123(5) 0.0025(4) 0.0051(4) 0.0073(5)
P2 0.0152(5) 0.0175(6) 0.0123(5) 0.0034(4) 0.0025(4) 0.0082(5)
S1 0.0143(5) 0.0162(5) 0.0113(5) 0.0030(4) 0.0036(4) 0.0073(4)
S2 0.0133(5) 0.0163(5) 0.0119(5) 0.0048(4) 0.0037(4) 0.0066(4)
N1 0.0232(19) 0.0116(17) 0.0149(18) 0.0050(14) 0.0088(15) 0.0092(15)
N2 0.0112(16) 0.0162(18) 0.0131(17) 0.0078(14) 0.0035(14) 0.0062(14)
C1 0.015(2) 0.012(2) 0.010(2) -0.0032(16) -0.0015(16) 0.0043(17)
C2 0.020(2) 0.019(2) 0.017(2) 0.0014(18) 0.0044(18) 0.0113(19)
C3 0.017(2) 0.027(3) 0.025(3) -0.003(2) 0.0040(19) 0.008(2)
C4 0.022(2) 0.029(3) 0.031(3) -0.001(2) 0.000(2) 0.016(2)
C5 0.022(2) 0.023(2) 0.022(2) 0.002(2) -0.0028(19) 0.012(2)
C6 0.019(2) 0.017(2) 0.015(2) -0.0026(17) -0.0022(17) 0.0099(18)
C7 0.023(2) 0.012(2) 0.014(2) 0.0016(17) 0.0035(17) 0.0096(18)
C8 0.027(2) 0.019(2) 0.018(2) 0.0044(19) 0.0024(19) 0.012(2)
C9 0.038(3) 0.022(2) 0.018(2) 0.011(2) 0.011(2) 0.013(2)
C10 0.030(3) 0.022(2) 0.019(2) 0.0086(19) 0.015(2) 0.011(2)
C11 0.023(2) 0.025(2) 0.019(2) 0.0119(19) 0.0128(19) 0.011(2)
C12 0.0118(19) 0.018(2) 0.014(2) 0.0035(17) 0.0055(16) 0.0064(17)
C13 0.020(2) 0.018(2) 0.016(2) 0.0061(18) 0.0060(18) 0.0082(18)
C14 0.024(2) 0.015(2) 0.020(2) 0.0052(18) 0.0072(19) 0.0083(19)
C15 0.024(2) 0.020(2) 0.021(2) -0.0026(19) 0.0044(19) 0.013(2)
C16 0.020(2) 0.024(2) 0.017(2) 0.0033(19) 0.0080(18) 0.0123(19)
C17 0.0114(19) 0.014(2) 0.016(2) 0.0025(17) 0.0024(16) 0.0064(17)
C18 0.0120(19) 0.015(2) 0.012(2) -0.0004(16) 0.0059(16) 0.0053(17)
C19 0.015(2) 0.019(2) 0.012(2) -0.0029(17) 0.0050(17) 0.0036(18)
C20 0.013(2) 0.023(2) 0.013(2) 0.0088(18) 0.0070(17) 0.0033(18)
C21 0.018(2) 0.018(2) 0.021(2) 0.0114(19) 0.0089(18) 0.0068(18)
C22 0.014(2) 0.016(2) 0.014(2) 0.0019(17) 0.0045(17) 0.0060(17)
C23 0.019(2) 0.023(2) 0.012(2) 0.0088(18) 0.0085(17) 0.0126(19)
C24 0.025(2) 0.016(2) 0.022(2) 0.0025(18) 0.0052(19) 0.0130(19)
C25 0.037(3) 0.028(3) 0.026(3) 0.008(2) 0.014(2) 0.024(2)
C26 0.023(2) 0.036(3) 0.027(3) 0.009(2) 0.010(2) 0.019(2)
C27 0.018(2) 0.023(2) 0.030(3) 0.011(2) 0.011(2) 0.0089(19)
C28 0.018(2) 0.024(2) 0.011(2) 0.0077(18) 0.0067(17) 0.0147(19)
C1A 0.014(2) 0.019(2) 0.016(2) 0.0078(18) 0.0067(17) 0.0062(18)
C2A 0.023(2) 0.024(2) 0.023(2) 0.003(2) 0.005(2) 0.012(2)
C3A 0.029(3) 0.026(3) 0.043(3) 0.009(2) 0.017(2) 0.021(2)
C4A 0.019(2) 0.026(3) 0.037(3) 0.017(2) 0.009(2) 0.014(2)
C5A 0.024(2) 0.030(3) 0.021(2) 0.009(2) 0.004(2) 0.011(2)
C6A 0.020(2) 0.024(2) 0.014(2) 0.0009(18) 0.0048(18) 0.0111(19)
C1B 0.021(2) 0.0099(19) 0.013(2) -0.0003(16) 0.0070(17) 0.0062(17)
C2B 0.023(2) 0.017(2) 0.017(2) 0.0006(18) 0.0055(18) 0.0098(19)
C3B 0.035(3) 0.022(2) 0.019(2) 0.009(2) 0.011(2) 0.014(2)
C4B 0.031(3) 0.013(2) 0.026(3) 0.0022(19) 0.015(2) 0.001(2)
C5B 0.019(2) 0.022(3) 0.035(3) 0.002(2) 0.010(2) 0.007(2)
C6B 0.024(2) 0.018(2) 0.028(3) 0.004(2) 0.008(2) 0.014(2)
C1C 0.014(2) 0.015(2) 0.018(2) -0.0007(17) 0.0024(17) 0.0068(17)
C2C 0.023(2) 0.020(2) 0.015(2) 0.0063(18) 0.0073(18) 0.0102(19)
C3C 0.026(2) 0.028(3) 0.015(2) 0.0001(19) 0.0033(19) 0.016(2)
C4C 0.023(2) 0.020(2) 0.031(3) -0.003(2) -0.002(2) 0.013(2)
C5C 0.029(3) 0.017(2) 0.039(3) 0.014(2) 0.010(2) 0.012(2)
C6C 0.030(3) 0.020(2) 0.031(3) 0.011(2) 0.018(2) 0.013(2)
C1D 0.014(2) 0.021(2) 0.014(2) 0.0024(17) 0.0038(17) 0.0086(18)
C2D 0.014(2) 0.022(2) 0.020(2) 0.0062(19) 0.0043(18) 0.0064(18)
C3D 0.020(2) 0.017(2) 0.023(2) 0.0002(19) -0.0006(19) 0.0091(19)
C4D 0.028(3) 0.029(3) 0.025(3) 0.000(2) 0.011(2) 0.016(2)
C5D 0.037(3) 0.032(3) 0.025(3) 0.008(2) 0.015(2) 0.018(2)
C6D 0.030(2) 0.019(2) 0.018(2) 0.0054(19) 0.009(2) 0.011(2)
C1E 0.015(2) 0.017(2) 0.014(2) 0.0025(17) 0.0014(17) 0.0066(18)
C2E 0.021(2) 0.023(2) 0.015(2) -0.0001(19) 0.0010(18) 0.010(2)
C3E 0.022(2) 0.025(3) 0.021(2) -0.004(2) -0.0034(19) 0.011(2)
C4E 0.021(2) 0.016(2) 0.036(3) 0.006(2) 0.000(2) 0.007(2)
C5E 0.018(2) 0.030(3) 0.032(3) 0.009(2) 0.008(2) 0.013(2)
C6E 0.022(2) 0.023(2) 0.023(2) 0.008(2) 0.0076(19) 0.013(2)
C1F 0.020(2) 0.021(2) 0.021(2) 0.0068(19) 0.0095(19) 0.0141(19)
C2F 0.027(2) 0.019(2) 0.017(2) -0.0012(19) 0.0055(19) 0.010(2)
C3F 0.036(3) 0.018(2) 0.033(3) -0.001(2) 0.015(2) 0.005(2)
C4F 0.032(3) 0.028(3) 0.053(4) 0.017(3) 0.019(3) 0.022(2)
C5F 0.023(3) 0.035(3) 0.048(3) 0.023(3) 0.006(2) 0.015(2)
C6F 0.021(2) 0.018(2) 0.035(3) 0.007(2) -0.002(2) 0.004(2)
C29 0.044(3) 0.046(3) 0.027(3) 0.012(2) 0.013(2) 0.035(3)
S3 0.0243(6) 0.0222(6) 0.0253(6) 0.0044(5) 0.0121(5) 0.0100(5)
O1 0.0277(19) 0.0216(19) 0.063(3) 0.0090(18) 0.0138(19) 0.0101(16)
O2 0.032(2) 0.035(2) 0.035(2) -0.0026(17) 0.0171(17) 0.0007(17)
O3 0.040(2) 0.033(2) 0.034(2) 0.0096(17) 0.0054(17) 0.0206(18)
F1 0.048(2) 0.060(2) 0.045(2) 0.0134(18) 0.0011(17) 0.0365(19)
F2 0.057(2) 0.122(4) 0.0297(19) 0.026(2) 0.0259(18) 0.050(3)
F3 0.082(3) 0.045(2) 0.0312(19) -0.0072(16) -0.0020(18) 0.038(2)
C1S 0.031(3) 0.040(4) 0.102(6) -0.021(4) -0.009(4) 0.021(3)
Cl1 0.0484(11) 0.0499(11) 0.162(2) -0.0296(13) -0.0288(13) 0.0346(10)
Cl2 0.0466(9) 0.0707(12) 0.0547(10) -0.0087(9) 0.0151(8) 0.0286(9)

loop_
_atom_type_symbol
_atom_type_description
_atom_type_scat_dispersion_real
_atom_type_scat_dispersion_imag
_atom_type_scat_source
C C 0.0033 0.0016 'International Tables Vol C Tables 4.2.6.8 and 6.1.1.4'
H H 0.0000 0.0000 'International Tables Vol C Tables 4.2.6.8 and 6.1.1.4'
N N 0.0061 0.0033 'International Tables Vol C Tables 4.2.6.8 and 6.1.1.4'
O O 0.0106 0.0060 'International Tables Vol C Tables 4.2.6.8 and 6.1.1.4'
F F 0.0171 0.0103 'International Tables Vol C Tables 4.2.6.8 and 6.1.1.4'
P P 0.1023 0.0942 'International Tables Vol C Tables 4.2.6.8 and 6.1.1.4'
S S 0.1246 0.1234 'International Tables Vol C Tables 4.2.6.8 and 6.1.1.4'
Au Au -2.0133 8.8022 'International Tables Vol C Tables 4.2.6.8 and 6.1.1.4'
Cl Cl 0.1484 0.1585 'International Tables Vol C Tables 4.2.6.8 and 6.1.1.4'
Ir Ir -1.4442 7.9887 'International Tables Vol C Tables 4.2.6.8 and 6.1.1.4'

loop_
_geom_angle_atom_site_label_1
_geom_angle_atom_site_label_2
_geom_angle_atom_site_label_3
_geom_angle
C12 Ir1 C1 86.73(17)
C12 Ir1 N1 94.36(16)
C1 Ir1 N1 80.08(16)
C12 Ir1 N2 80.18(16)
C1 Ir1 N2 93.53(15)
N1 Ir1 N2 171.88(13)
C12 Ir1 S1 174.89(12)
C1 Ir1 S1 95.20(12)
N1 Ir1 S1 90.63(11)
N2 Ir1 S1 94.96(11)
C12 Ir1 S2 92.86(12)
C1 Ir1 S2 174.69(12)
N1 Ir1 S2 94.68(11)
N2 Ir1 S2 91.61(10)
S1 Ir1 S2 85.65(4)
P1 Au1 S1 175.36(4)
P2 Au2 S2 174.97(4)
C1B P1 C1C 106.3(2)
C1B P1 C1A 105.5(2)
C1C P1 C1A 105.9(2)
C1B P1 Au1 112.89(15)
C1C P1 Au1 111.19(15)
C1A P1 Au1 114.51(14)
C1F P2 C1E 107.0(2)
C1F P2 C1D 106.6(2)
C1E P2 C1D 103.2(2)
C1F P2 Au2 114.32(16)
C1E P2 Au2 112.07(14)
C1D P2 Au2 112.85(15)
C23 S1 Au1 98.97(14)
C23 S1 Ir1 104.97(15)
Au1 S1 Ir1 111.97(5)
C28 S2 Au2 106.41(14)
C28 S2 Ir1 104.97(15)
Au2 S2 Ir1 110.66(4)
C11 N1 C7 119.2(4)
C11 N1 Ir1 125.1(3)
C7 N1 Ir1 115.8(3)
C22 N2 C18 119.5(4)
C22 N2 Ir1 125.2(3)
C18 N2 Ir1 115.3(3)
C2 C1 C6 117.6(4)
C2 C1 Ir1 127.7(3)
C6 C1 Ir1 114.7(3)
C3 C2 C1 120.8(4)
C3 C2 H2 119.6
C1 C2 H2 119.6
C4 C3 C2 120.6(4)
C4 C3 H3 119.7
C2 C3 H3 119.7
C3 C4 C5 120.6(4)
C3 C4 H4 119.7
C5 C4 H4 119.7
C4 C5 C6 119.0(4)
C4 C5 H5 120.5
C6 C5 H5 120.5
C1 C6 C5 121.5(4)
C1 C6 C7 115.2(4)
C5 C6 C7 123.3(4)
N1 C7 C8 120.1(4)
N1 C7 C6 114.3(4)
C8 C7 C6 125.6(4)
C9 C8 C7 120.0(4)
C9 C8 H8 120.0
C7 C8 H8 120.0
C8 C9 C10 119.5(4)
C8 C9 H9 120.3
C10 C9 H9 120.3
C9 C10 C11 118.5(4)
C9 C10 H10 120.8
C11 C10 H10 120.8
N1 C11 C10 122.7(4)
N1 C11 H11 118.6
C10 C11 H11 118.6
C17 C12 C13 118.3(4)
C17 C12 Ir1 114.1(3)
C13 C12 Ir1 127.6(3)
C14 C13 C12 120.3(4)
C14 C13 H13 119.8
C12 C13 H13 119.8
C15 C14 C13 121.2(4)
C15 C14 H14 119.4
C13 C14 H14 119.4
C14 C15 C16 119.3(4)
C14 C15 H15 120.4
C16 C15 H15 120.4
C15 C16 C17 120.4(4)
C15 C16 H16 119.8
C17 C16 H16 119.8
C16 C17 C12 120.5(4)
C16 C17 C18 123.8(4)
C12 C17 C18 115.7(4)
N2 C18 C19 119.5(4)
N2 C18 C17 114.4(4)
C19 C18 C17 126.0(4)
C20 C19 C18 120.1(4)
C20 C19 H19 120.0
C18 C19 H19 120.0
C19 C20 C21 119.8(4)
C19 C20 H20 120.1
C21 C20 H20 120.1
C22 C21 C20 118.5(4)
C22 C21 H21 120.8
C20 C21 H21 120.8
N2 C22 C21 122.6(4)
N2 C22 H22 118.7
C21 C22 H22 118.7
C28 C23 C24 119.6(4)
C28 C23 S1 121.7(3)
C24 C23 S1 118.7(3)
C25 C24 C23 120.1(4)
C25 C24 H24 119.9
C23 C24 H24 119.9
C24 C25 C26 120.4(5)
C24 C25 H25 119.8
C26 C25 H25 119.8
C27 C26 C25 120.2(4)
C27 C26 H26 119.9
C25 C26 H26 119.9
C26 C27 C28 120.2(4)
C26 C27 H27 119.9
C28 C27 H27 119.9
C23 C28 C27 119.5(4)
C23 C28 S2 121.7(3)
C27 C28 S2 118.6(4)
C2A C1A C6A 120.3(4)
C2A C1A P1 118.8(4)
C6A C1A P1 120.8(3)
C1A C2A C3A 120.0(5)
C1A C2A H2A 120.0
C3A C2A H2A 120.0
C2A C3A C4A 119.6(4)
C2A C3A H3A 120.2
C4A C3A H3A 120.2
C5A C4A C3A 119.9(4)
C5A C4A H4A 120.1
C3A C4A H4A 120.1
C4A C5A C6A 120.8(5)
C4A C5A H5A 119.6
C6A C5A H5A 119.6
C5A C6A C1A 119.4(4)
C5A C6A H6A 120.3
C1A C6A H6A 120.3
C6B C1B C2B 119.5(4)
C6B C1B P1 118.6(3)
C2B C1B P1 121.9(3)
C3B C2B C1B 120.1(4)
C3B C2B H2B 119.9
C1B C2B H2B 119.9
C4B C3B C2B 120.0(4)
C4B C3B H3B 120.0
C2B C3B H3B 120.0
C3B C4B C5B 120.8(4)
C3B C4B H4B 119.6
C5B C4B H4B 119.6
C4B C5B C6B 119.4(5)
C4B C5B H5B 120.3
C6B C5B H5B 120.3
C1B C6B C5B 120.1(4)
C1B C6B H6B 119.9
C5B C6B H6B 119.9
C2C C1C C6C 119.3(4)
C2C C1C P1 122.0(3)
C6C C1C P1 118.6(3)
C3C C2C C1C 120.1(4)
C3C C2C H2C 119.9
C1C C2C H2C 119.9
C4C C3C C2C 120.5(4)
C4C C3C H3C 119.7
C2C C3C H3C 119.7
C3C C4C C5C 120.3(4)
C3C C4C H4C 119.8
C5C C4C H4C 119.8
C6C C5C C4C 119.6(4)
C6C C5C H5C 120.2
C4C C5C H5C 120.2
C5C C6C C1C 120.2(4)
C5C C6C H6C 119.9
C1C C6C H6C 119.9
C6D C1D C2D 119.6(4)
C6D C1D P2 122.9(4)
C2D C1D P2 117.5(3)
C3D C2D C1D 120.2(4)
C3D C2D H2D 119.9
C1D C2D H2D 119.9
C2D C3D C4D 120.1(4)
C2D C3D H3D 119.9
C4D C3D H3D 119.9
C5D C4D C3D 119.8(4)
C5D C4D H4D 120.1
C3D C4D H4D 120.1
C4D C5D C6D 120.9(5)
C4D C5D H5D 119.5
C6D C5D H5D 119.5
C1D C6D C5D 119.4(4)
C1D C6D H6D 120.3
C5D C6D H6D 120.3
C2E C1E C6E 119.1(4)
C2E C1E P2 120.9(3)
C6E C1E P2 120.0(3)
C3E C2E C1E 119.6(4)
C3E C2E H2E 120.2
C1E C2E H2E 120.2
C2E C3E C4E 121.0(5)
C2E C3E H3E 119.5
C4E C3E H3E 119.5
C5E C4E C3E 119.6(5)
C5E C4E H4E 120.2
C3E C4E H4E 120.2
C6E C5E C4E 120.3(5)
C6E C5E H5E 119.8
C4E C5E H5E 119.8
C5E C6E C1E 120.2(5)
C5E C6E H6E 119.9
C1E C6E H6E 119.9
C6F C1F C2F 119.8(4)
C6F C1F P2 121.1(4)
C2F C1F P2 119.0(4)
C3F C2F C1F 119.1(5)
C3F C2F H2F 120.4
C1F C2F H2F 120.4
C4F C3F C2F 120.5(5)
C4F C3F H3F 119.8
C2F C3F H3F 119.8
C5F C4F C3F 120.4(5)
C5F C4F H4F 119.8
C3F C4F H4F 119.8
C4F C5F C6F 120.8(5)
C4F C5F H5F 119.6
C6F C5F H5F 119.6
C1F C6F C5F 119.4(5)
C1F C6F H6F 120.3
C5F C6F H6F 120.3
F1 C29 F3 107.1(5)
F1 C29 F2 106.2(4)
F3 C29 F2 106.6(5)
F1 C29 S3 112.3(4)
F3 C29 S3 112.5(4)
F2 C29 S3 111.8(4)
O1 S3 O3 115.0(2)
O1 S3 O2 114.9(2)
O3 S3 O2 115.4(3)
O1 S3 C29 103.6(3)
O3 S3 C29 104.3(2)
O2 S3 C29 101.1(3)
Cl2 C1S Cl1 112.5(4)
Cl2 C1S H1S1 109.1
Cl1 C1S H1S1 109.1
Cl2 C1S H1S2 109.1
Cl1 C1S H1S2 109.1
H1S1 C1S H1S2 107.8

loop_
_geom_bond_atom_site_label_1
_geom_bond_atom_site_label_2
_geom_bond_distance
Ir1 C12 2.030(5)
Ir1 C1 2.030(4)
Ir1 N1 2.058(4)
Ir1 N2 2.059(4)
Ir1 S1 2.417(2)
Ir1 S2 2.423(2)
Au1 P1 2.256(2)
Au1 S1 2.322(2)
Au2 P2 2.269(2)
Au2 S2 2.322(2)
P1 C1B 1.812(4)
P1 C1C 1.813(5)
P1 C1A 1.824(5)
P2 C1F 1.812(5)
P2 C1E 1.816(5)
P2 C1D 1.818(4)
S1 C23 1.798(5)
S2 C28 1.800(5)
N1 C11 1.344(5)
N1 C7 1.367(6)
N2 C22 1.352(5)
N2 C18 1.367(5)
C1 C2 1.400(6)
C1 C6 1.406(6)
C2 C3 1.398(6)
C2 H2 0.9500
C3 C4 1.374(7)
C3 H3 0.9500
C4 C5 1.384(7)
C4 H4 0.9500
C5 C6 1.408(6)
C5 H5 0.9500
C6 C7 1.470(6)
C7 C8 1.396(6)
C8 C9 1.379(7)
C8 H8 0.9500
C9 C10 1.382(7)
C9 H9 0.9500
C10 C11 1.386(6)
C10 H10 0.9500
C11 H11 0.9500
C12 C17 1.403(6)
C12 C13 1.406(6)
C13 C14 1.386(6)
C13 H13 0.9500
C14 C15 1.384(6)
C14 H14 0.9500
C15 C16 1.385(7)
C15 H15 0.9500
C16 C17 1.400(6)
C16 H16 0.9500
C17 C18 1.461(6)
C18 C19 1.399(6)
C19 C20 1.374(6)
C19 H19 0.9500
C20 C21 1.384(6)
C20 H20 0.9500
C21 C22 1.373(6)
C21 H21 0.9500
C22 H22 0.9500
C23 C28 1.395(6)
C23 C24 1.404(6)
C24 C25 1.381(7)
C24 H24 0.9500
C25 C26 1.386(7)
C25 H25 0.9500
C26 C27 1.385(7)
C26 H26 0.9500
C27 C28 1.404(6)
C27 H27 0.9500
C1A C2A 1.368(6)
C1A C6A 1.396(6)
C2A C3A 1.398(7)
C2A H2A 0.9500
C3A C4A 1.400(7)
C3A H3A 0.9500
C4A C5A 1.365(7)
C4A H4A 0.9500
C5A C6A 1.389(6)
C5A H5A 0.9500
C6A H6A 0.9500
C1B C6B 1.392(6)
C1B C2B 1.398(6)
C2B C3B 1.390(6)
C2B H2B 0.9500
C3B C4B 1.378(7)
C3B H3B 0.9500
C4B C5B 1.388(7)
C4B H4B 0.9500
C5B C6B 1.401(6)
C5B H5B 0.9500
C6B H6B 0.9500
C1C C2C 1.393(6)
C1C C6C 1.398(6)
C2C C3C 1.391(6)
C2C H2C 0.9500
C3C C4C 1.365(7)
C3C H3C 0.9500
C4C C5C 1.400(7)
C4C H4C 0.9500
C5C C6C 1.389(7)
C5C H5C 0.9500
C6C H6C 0.9500
C1D C6D 1.389(6)
C1D C2D 1.395(6)
C2D C3D 1.382(6)
C2D H2D 0.9500
C3D C4D 1.385(7)
C3D H3D 0.9500
C4D C5D 1.374(7)
C4D H4D 0.9500
C5D C6D 1.390(7)
C5D H5D 0.9500
C6D H6D 0.9500
C1E C2E 1.395(6)
C1E C6E 1.402(6)
C2E C3E 1.375(7)
C2E H2E 0.9500
C3E C4E 1.381(7)
C3E H3E 0.9500
C4E C5E 1.381(7)
C4E H4E 0.9500
C5E C6E 1.375(7)
C5E H5E 0.9500
C6E H6E 0.9500
C1F C6F 1.395(7)
C1F C2F 1.404(7)
C2F C3F 1.388(7)
C2F H2F 0.9500
C3F C4F 1.386(8)
C3F H3F 0.9500
C4F C5F 1.361(8)
C4F H4F 0.9500
C5F C6F 1.395(7)
C5F H5F 0.9500
C6F H6F 0.9500
C29 F1 1.332(6)
C29 F3 1.334(7)
C29 F2 1.340(6)
C29 S3 1.820(6)
S3 O1 1.432(4)
S3 O3 1.434(4)
S3 O2 1.437(4)
C1S Cl2 1.747(9)
C1S Cl1 1.770(7)
C1S H1S1 0.9900
C1S H1S2 0.9900
